data_7116065
loop_
_publ_author_name
'Dengtai Chen'
'Xijiang Han'
'Wen Jin'
'Yunchen Du'
'Ping Xu'

_publ_section_title
;
 In situ Raman monitoring of [2+2] cycloaddition of pyridine substituted
 olefins induced by visible laser
;
_journal_name_full Chem.Commun.
_journal_page_first 15631
_journal_paper_doi 10.1039/C4cc06808D
_journal_volume 50
_journal_year 2014
_chemical_formula_sum 'C54 H50 N6 O5'
_chemical_formula_weight 863.00
_chemical_melting_point 484.15
_chemical_name_common '(bpep)2(res)2 '
_chemical_name_systematic '1,3-bis(trans-4-pyridylethenyl)pyridine resorcinol tetrahydrofuran solvate'
_space_group_IT_number 2
_symmetry_cell_setting triclinic
_symmetry_space_group_name_Hall '-P 1'
_symmetry_space_group_name_H-M 'P -1'
_atom_sites_solution_hydrogens geom
_atom_sites_solution_primary direct
_atom_sites_solution_secondary difmap
_audit_creation_method SHELXL-97
_cell_angle_alpha 66.711(3)
_cell_angle_beta 69.574(4)
_cell_angle_gamma 66.077(3)
_cell_formula_units_Z 2
_cell_length_a 13.274(5)
_cell_length_b 13.860(5)
_cell_length_c 15.867(6)
_cell_measurement_reflns_used 2554
_cell_measurement_temperature 296(2)
_cell_measurement_theta_max 21.60
_cell_measurement_theta_min 2.48
_cell_volume 2388.3(15)
_computing_cell_refinement 'Bruker SMART'
_computing_data_collection 'Bruker SMART'
_computing_data_reduction 'Bruker SAINT'
_computing_molecular_graphics 'Bruker SHELXTL'
_computing_publication_material 'Bruker SHELXTL'
_computing_structure_refinement 'SHELXL-97 (Sheldrick, 1997)'
_computing_structure_solution 'SHELXS-97 (Sheldrick, 1990)'
_diffrn_ambient_temperature 296(2)
_diffrn_measured_fraction_theta_full 0.986
_diffrn_measured_fraction_theta_max 0.986
_diffrn_measurement_device_type 'CCD area detector'
_diffrn_measurement_method 'phi and omega scans'
_diffrn_radiation_monochromator graphite
_diffrn_radiation_source 'sealed tube'
_diffrn_radiation_type MoK\a
_diffrn_radiation_wavelength 0.71073
_diffrn_reflns_av_R_equivalents 0.0474
_diffrn_reflns_av_sigmaI/netI 0.0821
_diffrn_reflns_limit_h_max 15
_diffrn_reflns_limit_h_min -14
_diffrn_reflns_limit_k_max 16
_diffrn_reflns_limit_k_min -15
_diffrn_reflns_limit_l_max 18
_diffrn_reflns_limit_l_min -18
_diffrn_reflns_number 16593
_diffrn_reflns_theta_full 25.00
_diffrn_reflns_theta_max 25.00
_diffrn_reflns_theta_min 2.48
_exptl_absorpt_coefficient_mu 0.078
_exptl_absorpt_correction_T_max 0.746
_exptl_absorpt_correction_T_min 0.460
_exptl_absorpt_correction_type multi-scan
_exptl_absorpt_process_details 'SADABS; Bruker, 2000'
_exptl_crystal_colour yellow
_exptl_crystal_density_diffrn 1.200
_exptl_crystal_density_method 'not measured'
_exptl_crystal_description block
_exptl_crystal_F_000 912
_exptl_crystal_recrystallization_method 'liquid-liquid diffusion'
_exptl_crystal_size_max 0.32
_exptl_crystal_size_mid 0.21
_exptl_crystal_size_min 0.18
_refine_diff_density_max 0.580
_refine_diff_density_min -0.371
_refine_diff_density_rms 0.039
_refine_ls_extinction_method none
_refine_ls_goodness_of_fit_ref 1.033
_refine_ls_hydrogen_treatment mixed
_refine_ls_matrix_type full
_refine_ls_number_parameters 644
_refine_ls_number_reflns 8297
_refine_ls_number_restraints 294
_refine_ls_restrained_S_all 1.020
_refine_ls_R_factor_all 0.1743
_refine_ls_R_factor_gt 0.0676
_refine_ls_shift/su_max 0.000
_refine_ls_shift/su_mean 0.000
_refine_ls_structure_factor_coef Fsqd
_refine_ls_weighting_details 'calc w=1/[\s^2^(Fo^2^)+(0.0000P)^2^+2.0000P] where P=(Fo^2^+2Fc^2^)/3'
_refine_ls_weighting_scheme calc
_refine_ls_wR_factor_gt 0.1267
_refine_ls_wR_factor_ref 0.1646
_reflns_number_gt 3321
_reflns_number_total 8297
_reflns_threshold_expression >2sigma(I)
_cod_data_source_file c4cc06808d2.cif
_cod_data_source_block x
_cod_original_cell_volume 2388.2(15)
_cod_original_sg_symbol_H-M 'P-1   '
_cod_database_code 7116065

loop_
_symmetry_equiv_pos_as_xyz
'x, y, z'
'-x, -y, -z'

loop_
_atom_site_label
_atom_site_type_symbol
_atom_site_fract_x
_atom_site_fract_y
_atom_site_fract_z
_atom_site_U_iso_or_equiv
_atom_site_adp_type
_atom_site_occupancy
_atom_site_symmetry_multiplicity
_atom_site_calc_flag
_atom_site_refinement_flags
_atom_site_disorder_assembly
_atom_site_disorder_group
N1 N -0.1595(3) 0.4876(2) 0.8985(2) 0.0543(8) Uani 1 1 d . . .
N2 N -0.2623(4) 1.0308(3) 0.5844(3) 0.0915(12) Uani 1 1 d . . .
N3 N 0.3744(3) 0.2341(3) 1.0238(3) 0.0810(11) Uani 1 1 d . . .
C1 C -0.1600(5) 0.9602(4) 0.5930(3) 0.0943(15) Uani 1 1 d . . .
H1 H -0.0983 0.9861 0.5597 0.113 Uiso 1 1 calc R . .
C2 C -0.1389(4) 0.8515(4) 0.6478(3) 0.0823(13) Uani 1 1 d . . .
H2 H -0.0651 0.8065 0.6509 0.099 Uiso 1 1 calc R . .
C3 C -0.2279(4) 0.8104(3) 0.6978(3) 0.0663(11) Uani 1 1 d . . .
C4 C -0.3336(4) 0.8818(4) 0.6886(3) 0.0853(14) Uani 1 1 d . . .
H4 H -0.3965 0.8575 0.7204 0.102 Uiso 1 1 calc R . .
C5 C -0.3475(4) 0.9906(4) 0.6319(3) 0.1007(16) Uani 1 1 d . . .
H5 H -0.4204 1.0373 0.6273 0.121 Uiso 1 1 calc R . .
C6 C -0.2077(3) 0.6956(3) 0.7616(3) 0.0668(11) Uani 1 1 d . . .
H6 H -0.1338 0.6559 0.7682 0.080 Uiso 1 1 calc R . .
C7 C -0.2828(3) 0.6455(3) 0.8089(3) 0.0690(11) Uani 1 1 d . . .
H7 H -0.3553 0.6815 0.7980 0.083 Uiso 1 1 calc R . .
C8 C -0.2619(4) 0.5368(3) 0.8779(3) 0.0596(10) Uani 1 1 d . . .
C9 C -0.3479(3) 0.4890(3) 0.9217(3) 0.0759(12) Uani 1 1 d . . .
H9 H -0.4178 0.5245 0.9054 0.091 Uiso 1 1 calc R . .
C10 C -0.3285(4) 0.3890(4) 0.9890(3) 0.0864(14) Uani 1 1 d . . .
H10 H -0.3848 0.3552 1.0188 0.104 Uiso 1 1 calc R . .
C11 C -0.2258(4) 0.3390(3) 1.0121(3) 0.0759(12) Uani 1 1 d . . .
H11 H -0.2119 0.2718 1.0590 0.091 Uiso 1 1 calc R . .
C12 C -0.1421(3) 0.3897(3) 0.9647(3) 0.0572(10) Uani 1 1 d . . .
C13 C -0.0318(3) 0.3359(3) 0.9890(2) 0.0586(10) Uani 1 1 d . . .
H13 H -0.0197 0.2662 1.0328 0.070 Uiso 1 1 calc R . .
C14 C 0.0521(3) 0.3788(3) 0.9535(2) 0.0579(10) Uani 1 1 d . . .
H14 H 0.0396 0.4484 0.9093 0.069 Uiso 1 1 calc R . .
C15 C 0.1629(3) 0.3270(3) 0.9774(2) 0.0558(10) Uani 1 1 d . . .
C16 C 0.1890(4) 0.2269(3) 1.0474(3) 0.0655(11) Uani 1 1 d . . .
H16 H 0.1362 0.1890 1.0801 0.079 Uiso 1 1 calc R . .
C17 C 0.2940(4) 0.1849(4) 1.0674(3) 0.0762(12) Uani 1 1 d . . .
H17 H 0.3102 0.1179 1.1142 0.091 Uiso 1 1 calc R . .
C18 C 0.3490(4) 0.3287(4) 0.9570(3) 0.0810(13) Uani 1 1 d . . .
H18 H 0.4039 0.3641 0.9250 0.097 Uiso 1 1 calc R . .
C19 C 0.2469(4) 0.3775(3) 0.9323(3) 0.0703(12) Uani 1 1 d . . .
H19 H 0.2337 0.4447 0.8852 0.084 Uiso 1 1 calc R . .
N4 N 0.0214(4) 0.4229(3) 0.6725(2) 0.0746(10) Uani 1 1 d . . .
N5 N -0.0942(5) 0.9539(3) 0.3261(3) 0.1012(15) Uani 1 1 d . . .
N6 N 0.5656(4) 0.1496(4) 0.7852(4) 0.1037(14) Uani 1 1 d . . .
C20 C 0.4793(5) 0.1097(4) 0.8358(4) 0.1003(16) Uani 1 1 d . . .
H20 H 0.4919 0.0469 0.8871 0.120 Uiso 1 1 calc R . .
C21 C 0.3742(4) 0.1543(4) 0.8176(3) 0.0864(14) Uani 1 1 d . . .
H21 H 0.3178 0.1224 0.8563 0.104 Uiso 1 1 calc R . .
C22 C 0.3510(5) 0.2472(4) 0.7416(3) 0.0772(13) Uani 1 1 d . . .
C23 C 0.4400(5) 0.2891(5) 0.6890(3) 0.1053(17) Uani 1 1 d . . .
H23 H 0.4299 0.3519 0.6374 0.126 Uiso 1 1 calc R . .
C24 C 0.5427(6) 0.2384(6) 0.7128(4) 0.116(2) Uani 1 1 d . . .
H24 H 0.6007 0.2686 0.6754 0.139 Uiso 1 1 calc R . .
C25 C 0.2401(5) 0.3006(3) 0.7184(3) 0.0803(14) Uani 1 1 d . . .
H25 H 0.2333 0.3628 0.6660 0.096 Uiso 1 1 calc R . .
C26 C 0.1479(4) 0.2702(3) 0.7640(3) 0.0744(13) Uani 1 1 d . . .
H26 H 0.1546 0.2077 0.8162 0.089 Uiso 1 1 calc R . .
C27 C 0.0371(4) 0.3247(3) 0.7408(3) 0.0677(12) Uani 1 1 d . . .
C28 C -0.0472(4) 0.2754(3) 0.7873(3) 0.0768(13) Uani 1 1 d . . .
H28 H -0.0343 0.2080 0.8341 0.092 Uiso 1 1 calc R . .
C29 C -0.1488(5) 0.3267(4) 0.7635(3) 0.0901(14) Uani 1 1 d . . .
H29 H -0.2063 0.2944 0.7936 0.108 Uiso 1 1 calc R . .
C30 C -0.1663(5) 0.4262(4) 0.6953(3) 0.0930(15) Uani 1 1 d . . .
H30 H -0.2360 0.4623 0.6787 0.112 Uiso 1 1 calc R . .
C31 C -0.0805(5) 0.4722(4) 0.6515(3) 0.0827(14) Uani 1 1 d U . .
C32 C -0.1072(4) 0.5800(4) 0.5810(3) 0.1042(17) Uani 1 1 d DU . .
H32 H -0.1791 0.6107 0.5687 0.125 Uiso 1 1 calc R . .
C33 C -0.0357(5) 0.6349(4) 0.5347(3) 0.1104(19) Uani 1 1 d DU . .
H33 H 0.0365 0.6036 0.5464 0.132 Uiso 1 1 calc R . .
C34 C -0.0633(7) 0.7478(4) 0.4621(4) 0.1019(19) Uani 1 1 d U . .
C35 C -0.1661(6) 0.8058(5) 0.4373(4) 0.1087(19) Uani 1 1 d . . .
H35 H -0.2264 0.7773 0.4649 0.130 Uiso 1 1 calc R . .
C36 C -0.1770(6) 0.9104(5) 0.3683(4) 0.1159(19) Uani 1 1 d . . .
H36 H -0.2466 0.9504 0.3519 0.139 Uiso 1 1 calc R . .
C37 C 0.0027(6) 0.8937(4) 0.3522(3) 0.1004(18) Uani 1 1 d . . .
H37 H 0.0629 0.9224 0.3232 0.121 Uiso 1 1 calc R . .
C38 C 0.0211(5) 0.7913(4) 0.4194(3) 0.1048(17) Uani 1 1 d . . .
H38 H 0.0915 0.7534 0.4345 0.126 Uiso 1 1 calc R . .
O1 O 0.5477(3) 0.1717(3) 1.1082(2) 0.1036(12) Uani 1 1 d . . .
H1O H 0.501(4) 0.195(4) 1.073(3) 0.124 Uiso 1 1 d . . .
O2 O 0.7719(3) 0.0590(3) 0.8333(4) 0.1292(18) Uani 1 1 d . . .
H2O H 0.715(5) 0.094(5) 0.809(4) 0.155 Uiso 1 1 d . . .
C39 C 0.6570(4) 0.1171(3) 0.9700(4) 0.0826(14) Uani 1 1 d . . .
H39 H 0.5932 0.1500 0.9448 0.099 Uiso 1 1 calc R . .
C40 C 0.6491(4) 0.1203(4) 1.0566(5) 0.0865(15) Uani 1 1 d . . .
C41 C 0.7424(6) 0.0714(4) 1.0975(4) 0.115(2) Uani 1 1 d . . .
H41 H 0.7369 0.0728 1.1570 0.138 Uiso 1 1 calc R . .
C42 C 0.8447(6) 0.0201(5) 1.0439(6) 0.132(3) Uani 1 1 d . . .
H42 H 0.9091 -0.0125 1.0685 0.159 Uiso 1 1 calc R . .
C43 C 0.8532(6) 0.0164(5) 0.9578(7) 0.134(3) Uani 1 1 d . . .
H43 H 0.9225 -0.0192 0.9247 0.161 Uiso 1 1 calc R . .
C44 C 0.7601(5) 0.0649(4) 0.9185(5) 0.0998(18) Uani 1 1 d . . .
O3 O -0.0862(3) 1.1637(2) 0.21766(19) 0.0918(11) Uani 1 1 d . . .
H3O H -0.095(4) 1.103(4) 0.247(3) 0.110 Uiso 1 1 d . . .
O4 O -0.2691(3) 1.2471(2) 0.5106(2) 0.0997(12) Uani 1 1 d . . .
H4O H -0.270(4) 1.186(4) 0.528(3) 0.120 Uiso 1 1 d . . .
C45 C -0.1772(3) 1.2010(3) 0.3658(3) 0.0614(10) Uani 1 1 d . . .
H45 H -0.1908 1.1332 0.3928 0.074 Uiso 1 1 calc R . .
C46 C -0.1215(3) 1.2304(3) 0.2731(3) 0.0631(11) Uani 1 1 d . . .
C47 C -0.1003(3) 1.3306(3) 0.2334(3) 0.0716(12) Uani 1 1 d . . .
H47 H -0.0625 1.3510 0.1708 0.086 Uiso 1 1 calc R . .
C48 C -0.1360(4) 1.3998(3) 0.2876(3) 0.0741(12) Uani 1 1 d . . .
H48 H -0.1214 1.4672 0.2610 0.089 Uiso 1 1 calc R . .
C49 C -0.1923(3) 1.3721(3) 0.3796(3) 0.0717(12) Uani 1 1 d . . .
H49 H -0.2163 1.4200 0.4154 0.086 Uiso 1 1 calc R . .
C50 C -0.2129(3) 1.2719(3) 0.4184(3) 0.0661(11) Uani 1 1 d . . .
O5 O 0.4741(13) 0.4434(15) 0.3996(11) 0.312(6) Uani 0.626(14) 1 d PDU A 1
C51 C 0.421(2) 0.347(2) 0.4368(16) 0.281(6) Uani 0.626(14) 1 d PDU A 1
H51A H 0.4373 0.3002 0.4978 0.338 Uiso 0.626(14) 1 calc PR A 1
H51B H 0.3395 0.3784 0.4451 0.338 Uiso 0.626(14) 1 calc PR A 1
C52 C 0.463(2) 0.283(2) 0.3755(15) 0.279(6) Uani 0.626(14) 1 d PDU A 1
H52A H 0.4019 0.2762 0.3595 0.335 Uiso 0.626(14) 1 calc PR A 1
H52B H 0.5112 0.2094 0.4016 0.335 Uiso 0.626(14) 1 calc PR A 1
C53 C 0.524(3) 0.347(2) 0.2975(17) 0.288(6) Uani 0.626(14) 1 d PDU A 1
H53A H 0.4908 0.3662 0.2450 0.346 Uiso 0.626(14) 1 calc PR A 1
H53B H 0.5996 0.2964 0.2834 0.346 Uiso 0.626(14) 1 calc PR A 1
C54 C 0.538(2) 0.445(2) 0.2932(14) 0.296(6) Uani 0.626(14) 1 d PDU A 1
H54A H 0.5014 0.5092 0.2478 0.356 Uiso 0.626(14) 1 calc PR A 1
H54B H 0.6173 0.4385 0.2803 0.356 Uiso 0.626(14) 1 calc PR A 1
O5B O 0.485(3) 0.453(3) 0.315(2) 0.304(6) Uani 0.374(14) 1 d PDU A 2
C51B C 0.441(5) 0.375(3) 0.415(3) 0.287(7) Uani 0.374(14) 1 d PDU A 2
H51C H 0.4597 0.3844 0.4649 0.344 Uiso 0.374(14) 1 calc PR A 2
H51D H 0.3598 0.3913 0.4285 0.344 Uiso 0.374(14) 1 calc PR A 2
C52B C 0.498(3) 0.266(4) 0.408(3) 0.289(7) Uani 0.374(14) 1 d PDU A 2
H52C H 0.4438 0.2255 0.4335 0.347 Uiso 0.374(14) 1 calc PR A 2
H52D H 0.5545 0.2293 0.4457 0.347 Uiso 0.374(14) 1 calc PR A 2
C53B C 0.550(3) 0.268(3) 0.314(3) 0.282(7) Uani 0.374(14) 1 d PDU A 2
H53C H 0.6246 0.2138 0.3114 0.338 Uiso 0.374(14) 1 calc PR A 2
H53D H 0.5061 0.2452 0.2911 0.338 Uiso 0.374(14) 1 calc PR A 2
C54B C 0.560(3) 0.372(3) 0.253(2) 0.293(7) Uani 0.374(14) 1 d PDU A 2
H54C H 0.5309 0.3932 0.1975 0.352 Uiso 0.374(14) 1 calc PR A 2
H54D H 0.6379 0.3710 0.2330 0.352 Uiso 0.374(14) 1 calc PR A 2

loop_
_atom_site_aniso_label
_atom_site_aniso_U_11
_atom_site_aniso_U_22
_atom_site_aniso_U_33
_atom_site_aniso_U_23
_atom_site_aniso_U_13
_atom_site_aniso_U_12
N1 0.052(2) 0.0484(19) 0.0545(19) -0.0107(16) -0.0053(16) -0.0172(16)
N2 0.112(3) 0.067(3) 0.073(3) -0.008(2) 0.009(3) -0.043(3)
N3 0.058(3) 0.091(3) 0.080(3) -0.030(2) -0.012(2) -0.009(2)
C1 0.110(4) 0.084(4) 0.076(3) -0.011(3) 0.010(3) -0.056(3)
C2 0.084(3) 0.076(3) 0.074(3) -0.009(3) -0.005(3) -0.037(3)
C3 0.071(3) 0.065(3) 0.056(3) -0.016(2) -0.005(2) -0.025(3)
C4 0.085(4) 0.068(3) 0.079(3) 0.001(3) -0.003(3) -0.035(3)
C5 0.098(4) 0.076(3) 0.090(4) -0.006(3) 0.000(3) -0.026(3)
C6 0.066(3) 0.062(3) 0.063(3) -0.013(2) -0.010(2) -0.019(2)
C7 0.062(3) 0.066(3) 0.073(3) -0.012(2) -0.012(2) -0.025(2)
C8 0.060(3) 0.050(2) 0.060(3) -0.012(2) -0.010(2) -0.016(2)
C9 0.051(3) 0.070(3) 0.099(3) -0.013(3) -0.014(2) -0.026(2)
C10 0.068(3) 0.073(3) 0.105(4) -0.009(3) -0.003(3) -0.039(3)
C11 0.062(3) 0.064(3) 0.081(3) 0.000(2) -0.007(3) -0.028(3)
C12 0.055(3) 0.054(2) 0.054(2) -0.012(2) -0.004(2) -0.018(2)
C13 0.065(3) 0.047(2) 0.049(2) -0.0054(18) -0.005(2) -0.018(2)
C14 0.065(3) 0.050(2) 0.048(2) -0.0085(18) -0.004(2) -0.021(2)
C15 0.052(3) 0.057(3) 0.052(2) -0.020(2) -0.004(2) -0.014(2)
C16 0.060(3) 0.063(3) 0.065(3) -0.016(2) -0.011(2) -0.017(2)
C17 0.070(3) 0.072(3) 0.074(3) -0.020(2) -0.015(3) -0.013(3)
C18 0.055(3) 0.099(4) 0.086(3) -0.032(3) -0.002(3) -0.028(3)
C19 0.064(3) 0.068(3) 0.068(3) -0.016(2) -0.004(2) -0.025(3)
N4 0.117(3) 0.048(2) 0.053(2) -0.0120(18) -0.012(2) -0.029(2)
N5 0.162(5) 0.059(3) 0.071(3) -0.013(2) -0.014(3) -0.040(3)
N6 0.084(3) 0.109(4) 0.102(3) -0.044(3) 0.018(3) -0.035(3)
C20 0.097(4) 0.084(4) 0.105(4) -0.027(3) -0.002(4) -0.033(4)
C21 0.081(4) 0.072(3) 0.097(4) -0.022(3) -0.002(3) -0.032(3)
C22 0.094(4) 0.068(3) 0.067(3) -0.025(3) 0.003(3) -0.035(3)
C23 0.108(4) 0.106(4) 0.080(4) -0.015(3) 0.011(4) -0.051(4)
C24 0.097(5) 0.139(6) 0.097(5) -0.042(4) 0.030(4) -0.059(4)
C25 0.117(4) 0.057(3) 0.058(3) -0.014(2) -0.003(3) -0.036(3)
C26 0.113(4) 0.053(3) 0.057(3) -0.011(2) -0.011(3) -0.036(3)
C27 0.098(4) 0.049(3) 0.054(3) -0.015(2) -0.015(3) -0.023(3)
C28 0.101(4) 0.055(3) 0.067(3) -0.008(2) -0.012(3) -0.032(3)
C29 0.110(4) 0.071(3) 0.082(3) -0.017(3) -0.015(3) -0.033(3)
C30 0.104(4) 0.073(3) 0.091(4) -0.021(3) -0.021(3) -0.021(3)
C31 0.119(4) 0.059(2) 0.062(3) -0.0243(18) -0.022(3) -0.013(3)
C32 0.158(5) 0.064(3) 0.076(3) -0.014(2) -0.020(3) -0.033(3)
C33 0.180(6) 0.081(3) 0.070(3) -0.021(2) -0.015(3) -0.054(4)
C34 0.170(6) 0.076(3) 0.066(3) -0.027(2) -0.017(4) -0.046(4)
C35 0.169(6) 0.092(4) 0.084(4) -0.024(3) -0.005(4) -0.081(4)
C36 0.170(6) 0.087(4) 0.095(4) -0.020(3) -0.028(4) -0.053(4)
C37 0.155(6) 0.067(4) 0.067(3) -0.018(3) 0.000(4) -0.046(4)
C38 0.153(5) 0.075(4) 0.074(3) -0.015(3) -0.011(3) -0.042(4)
O1 0.083(3) 0.124(3) 0.100(3) -0.015(2) -0.026(2) -0.042(2)
O2 0.067(3) 0.114(3) 0.170(5) -0.048(3) 0.021(3) -0.026(2)
C39 0.045(3) 0.066(3) 0.114(4) -0.009(3) -0.006(3) -0.022(2)
C40 0.062(4) 0.064(3) 0.117(5) 0.006(3) -0.024(4) -0.032(3)
C41 0.099(4) 0.087(4) 0.157(5) 0.028(4) -0.061(5) -0.061(4)
C42 0.063(5) 0.073(4) 0.231(9) 0.018(5) -0.054(6) -0.036(3)
C43 0.061(4) 0.078(4) 0.237(9) -0.020(6) -0.016(6) -0.037(3)
C44 0.058(4) 0.068(3) 0.154(6) -0.011(4) -0.010(4) -0.033(3)
O3 0.153(3) 0.0558(19) 0.0533(18) -0.0086(15) -0.0059(18) -0.042(2)
O4 0.138(3) 0.068(2) 0.067(2) -0.0183(17) 0.0246(19) -0.049(2)
C45 0.072(3) 0.044(2) 0.057(2) -0.005(2) -0.005(2) -0.025(2)
C46 0.083(3) 0.048(2) 0.050(2) -0.009(2) -0.012(2) -0.020(2)
C47 0.095(3) 0.054(3) 0.051(2) -0.003(2) -0.002(2) -0.034(2)
C48 0.103(3) 0.047(2) 0.059(3) 0.000(2) -0.010(2) -0.033(2)
C49 0.093(3) 0.048(2) 0.060(3) -0.010(2) -0.008(2) -0.023(2)
C50 0.075(3) 0.056(3) 0.049(2) -0.004(2) -0.001(2) -0.025(2)
O5 0.282(11) 0.455(13) 0.231(9) -0.048(10) -0.049(9) -0.206(9)
C51 0.247(11) 0.452(14) 0.215(9) -0.044(10) -0.056(9) -0.225(9)
C52 0.261(12) 0.454(13) 0.219(10) -0.065(10) -0.068(9) -0.226(9)
C53 0.262(11) 0.456(14) 0.225(9) -0.058(11) -0.069(9) -0.218(10)
C54 0.259(12) 0.454(13) 0.228(9) -0.049(10) -0.054(9) -0.212(10)
O5B 0.273(12) 0.457(13) 0.234(10) -0.054(11) -0.059(10) -0.209(10)
C51B 0.256(12) 0.454(14) 0.220(10) -0.049(11) -0.061(9) -0.221(10)
C52B 0.260(12) 0.457(14) 0.224(10) -0.055(11) -0.064(10) -0.217(10)
C53B 0.250(11) 0.452(14) 0.229(10) -0.053(11) -0.069(9) -0.225(10)
C54B 0.257(12) 0.462(14) 0.221(10) -0.053(11) -0.062(10) -0.211(10)

loop_
_atom_type_symbol
_atom_type_description
_atom_type_scat_dispersion_real
_atom_type_scat_dispersion_imag
_atom_type_scat_source
C C 0.0033 0.0016 'International Tables Vol C Tables 4.2.6.8 and 6.1.1.4'
H H 0.0000 0.0000 'International Tables Vol C Tables 4.2.6.8 and 6.1.1.4'
N N 0.0061 0.0033 'International Tables Vol C Tables 4.2.6.8 and 6.1.1.4'
O O 0.0106 0.0060 'International Tables Vol C Tables 4.2.6.8 and 6.1.1.4'

loop_
_geom_angle_atom_site_label_1
_geom_angle_atom_site_label_2
_geom_angle_atom_site_label_3
_geom_angle
C12 N1 C8 117.8(3)
C5 N2 C1 115.8(4)
C18 N3 C17 116.3(4)
N2 C1 C2 124.6(5)
N2 C1 H1 117.7
C2 C1 H1 117.7
C3 C2 C1 119.3(5)
C3 C2 H2 120.3
C1 C2 H2 120.3
C4 C3 C2 116.6(4)
C4 C3 C6 123.1(4)
C2 C3 C6 120.2(4)
C3 C4 C5 120.4(4)
C3 C4 H4 119.8
C5 C4 H4 119.8
N2 C5 C4 123.2(5)
N2 C5 H5 118.4
C4 C5 H5 118.4
C7 C6 C3 126.3(4)
C7 C6 H6 116.9
C3 C6 H6 116.9
C6 C7 C8 124.6(4)
C6 C7 H7 117.7
C8 C7 H7 117.7
N1 C8 C9 122.3(4)
N1 C8 C7 118.0(4)
C9 C8 C7 119.7(4)
C10 C9 C8 118.9(4)
C10 C9 H9 120.5
C8 C9 H9 120.5
C11 C10 C9 119.4(4)
C11 C10 H10 120.3
C9 C10 H10 120.3
C10 C11 C12 119.2(4)
C10 C11 H11 120.4
C12 C11 H11 120.4
N1 C12 C11 122.2(4)
N1 C12 C13 118.5(3)
C11 C12 C13 119.2(4)
C14 C13 C12 125.0(4)
C14 C13 H13 117.5
C12 C13 H13 117.5
C13 C14 C15 126.0(4)
C13 C14 H14 117.0
C15 C14 H14 117.0
C19 C15 C16 116.5(4)
C19 C15 C14 121.1(4)
C16 C15 C14 122.4(4)
C17 C16 C15 119.0(4)
C17 C16 H16 120.5
C15 C16 H16 120.5
N3 C17 C16 124.2(4)
N3 C17 H17 117.9
C16 C17 H17 117.9
N3 C18 C19 123.9(4)
N3 C18 H18 118.0
C19 C18 H18 118.0
C18 C19 C15 120.1(4)
C18 C19 H19 120.0
C15 C19 H19 120.0
C31 N4 C27 117.3(4)
C36 N5 C37 115.7(5)
C24 N6 C20 114.8(5)
N6 C20 C21 124.7(5)
N6 C20 H20 117.7
C21 C20 H20 117.7
C20 C21 C22 120.1(5)
C20 C21 H21 120.0
C22 C21 H21 120.0
C23 C22 C21 115.5(5)
C23 C22 C25 121.2(5)
C21 C22 C25 123.3(5)
C24 C23 C22 120.1(5)
C24 C23 H23 120.0
C22 C23 H23 120.0
N6 C24 C23 124.7(5)
N6 C24 H24 117.6
C23 C24 H24 117.6
C26 C25 C22 127.0(4)
C26 C25 H25 116.5
C22 C25 H25 116.5
C25 C26 C27 126.6(4)
C25 C26 H26 116.7
C27 C26 H26 116.7
N4 C27 C28 122.2(5)
N4 C27 C26 117.8(4)
C28 C27 C26 120.0(4)
C29 C28 C27 118.9(4)
C29 C28 H28 120.5
C27 C28 H28 120.5
C28 C29 C30 119.6(5)
C28 C29 H29 120.2
C30 C29 H29 120.2
C29 C30 C31 119.4(5)
C29 C30 H30 120.3
C31 C30 H30 120.3
N4 C31 C30 122.5(5)
N4 C31 C32 121.6(5)
C30 C31 C32 115.9(5)
C33 C32 C31 123.3(5)
C33 C32 H32 118.4
C31 C32 H32 118.4
C32 C33 C34 123.6(6)
C32 C33 H33 118.2
C34 C33 H33 118.2
C38 C34 C35 118.8(6)
C38 C34 C33 115.7(6)
C35 C34 C33 125.5(6)
C34 C35 C36 117.9(6)
C34 C35 H35 121.0
C36 C35 H35 121.0
N5 C36 C35 123.5(6)
N5 C36 H36 118.2
C35 C36 H36 118.2
N5 C37 C38 124.9(6)
N5 C37 H37 117.6
C38 C37 H37 117.6
C34 C38 C37 119.1(6)
C34 C38 H38 120.4
C37 C38 H38 120.4
C40 O1 H1O 104(4)
C44 O2 H2O 116(5)
C40 C39 C44 120.6(6)
C40 C39 H39 119.7
C44 C39 H39 119.7
C39 C40 O1 121.1(5)
C39 C40 C41 121.7(6)
O1 C40 C41 117.2(6)
C40 C41 C42 116.4(6)
C40 C41 H41 121.8
C42 C41 H41 121.8
C43 C42 C41 122.2(8)
C43 C42 H42 118.9
C41 C42 H42 118.9
C42 C43 C44 120.6(8)
C42 C43 H43 119.7
C44 C43 H43 119.7
O2 C44 C43 118.8(7)
O2 C44 C39 122.8(6)
C43 C44 C39 118.4(7)
C46 O3 H3O 113(3)
C50 O4 H4O 110(4)
C50 C45 C46 119.9(3)
C50 C45 H45 120.1
C46 C45 H45 120.1
O3 C46 C45 122.0(3)
O3 C46 C47 118.0(3)
C45 C46 C47 120.0(4)
C48 C47 C46 119.1(4)
C48 C47 H47 120.4
C46 C47 H47 120.4
C49 C48 C47 121.6(4)
C49 C48 H48 119.2
C47 C48 H48 119.2
C48 C49 C50 118.7(4)
C48 C49 H49 120.6
C50 C49 H49 120.6
O4 C50 C45 122.3(3)
O4 C50 C49 117.0(4)
C45 C50 C49 120.7(4)
C51 O5 C54 103.8(15)
C52 C51 O5 112.5(15)
C52 C51 H51A 109.1
O5 C51 H51A 109.1
C52 C51 H51B 109.1
O5 C51 H51B 109.1
H51A C51 H51B 107.8
C51 C52 C53 100.1(19)
C51 C52 H52A 111.7
C53 C52 H52A 111.7
C51 C52 H52B 111.7
C53 C52 H52B 111.7
H52A C52 H52B 109.5
C52 C53 C54 126(2)
C52 C53 H53A 105.9
C54 C53 H53A 105.9
C52 C53 H53B 105.9
C54 C53 H53B 105.9
H53A C53 H53B 106.2
C53 C54 O5 96.8(18)
C53 C54 H54A 112.4
O5 C54 H54A 112.4
C53 C54 H54B 112.4
O5 C54 H54B 112.4
H54A C54 H54B 110.0
C54B O5B C51B 105(3)
C52B C51B O5B 105(4)
C52B C51B H51C 110.8
O5B C51B H51C 110.8
C52B C51B H51D 110.8
O5B C51B H51D 110.8
H51C C51B H51D 108.8
C51B C52B C53B 111(4)
C51B C52B H52C 109.5
C53B C52B H52C 109.5
C51B C52B H52D 109.5
C53B C52B H52D 109.5
H52C C52B H52D 108.0
C54B C53B C52B 114(3)
C54B C53B H53C 108.8
C52B C53B H53C 108.8
C54B C53B H53D 108.8
C52B C53B H53D 108.8
H53C C53B H53D 107.7
C53B C54B O5B 104(2)
C53B C54B H54C 111.0
O5B C54B H54C 111.0
C53B C54B H54D 111.0
O5B C54B H54D 111.0
H54C C54B H54D 109.0

loop_
_geom_bond_atom_site_label_1
_geom_bond_atom_site_label_2
_geom_bond_distance
N1 C12 1.336(4)
N1 C8 1.343(4)
N2 C5 1.320(5)
N2 C1 1.329(6)
N3 C18 1.322(5)
N3 C17 1.336(5)
C1 C2 1.377(6)
C1 H1 0.9300
C2 C3 1.372(5)
C2 H2 0.9300
C3 C4 1.369(5)
C3 C6 1.482(5)
C4 C5 1.390(5)
C4 H4 0.9300
C5 H5 0.9300
C6 C7 1.291(5)
C6 H6 0.9300
C7 C8 1.454(5)
C7 H7 0.9300
C8 C9 1.386(5)
C9 C10 1.363(5)
C9 H9 0.9300
C10 C11 1.362(5)
C10 H10 0.9300
C11 C12 1.387(5)
C11 H11 0.9300
C12 C13 1.459(5)
C13 C14 1.322(4)
C13 H13 0.9300
C14 C15 1.462(5)
C14 H14 0.9300
C15 C19 1.387(5)
C15 C16 1.393(5)
C16 C17 1.373(5)
C16 H16 0.9300
C17 H17 0.9300
C18 C19 1.367(5)
C18 H18 0.9300
C19 H19 0.9300
N4 C31 1.340(5)
N4 C27 1.353(4)
N5 C36 1.314(6)
N5 C37 1.322(6)
N6 C24 1.323(6)
N6 C20 1.336(6)
C20 C21 1.361(6)
C20 H20 0.9300
C21 C22 1.384(6)
C21 H21 0.9300
C22 C23 1.384(6)
C22 C25 1.459(6)
C23 C24 1.367(7)
C23 H23 0.9300
C24 H24 0.9300
C25 C26 1.326(5)
C25 H25 0.9300
C26 C27 1.459(6)
C26 H26 0.9300
C27 C28 1.381(5)
C28 C29 1.353(6)
C28 H28 0.9300
C29 C30 1.364(6)
C29 H29 0.9300
C30 C31 1.369(6)
C30 H30 0.9300
C31 C32 1.461(6)
C32 C33 1.2957(11)
C32 H32 0.9300
C33 C34 1.520(7)
C33 H33 0.9300
C34 C38 1.332(7)
C34 C35 1.378(7)
C35 C36 1.416(6)
C35 H35 0.9300
C36 H36 0.9300
C37 C38 1.384(6)
C37 H37 0.9300
C38 H38 0.9300
O1 C40 1.380(6)
O1 H1O 0.85(5)
O2 C44 1.337(7)
O2 H2O 0.84(6)
C39 C40 1.357(6)
C39 C44 1.396(6)
C39 H39 0.9300
C40 C41 1.395(6)
C41 C42 1.401(8)
C41 H41 0.9300
C42 C43 1.352(8)
C42 H42 0.9300
C43 C44 1.379(8)
C43 H43 0.9300
O3 C46 1.360(4)
O3 H3O 0.82(4)
O4 C50 1.366(4)
O4 H4O 0.79(4)
C45 C50 1.372(5)
C45 C46 1.374(5)
C45 H45 0.9300
C46 C47 1.380(5)
C47 C48 1.372(5)
C47 H47 0.9300
C48 C49 1.366(5)
C48 H48 0.9300
C49 C50 1.377(5)
C49 H49 0.9300
O5 C51 1.574(16)
O5 C54 1.601(16)
C51 C52 1.400(12)
C51 H51A 0.9700
C51 H51B 0.9700
C52 C53 1.412(12)
C52 H52A 0.9700
C52 H52B 0.9700
C53 C54 1.419(12)
C53 H53A 0.9700
C53 H53B 0.9700
C54 H54A 0.9700
C54 H54B 0.9700
O5B C54B 1.586(18)
O5B C51B 1.592(17)
C51B C52B 1.411(12)
C51B H51C 0.9700
C51B H51D 0.9700
C52B C53B 1.414(12)
C52B H52C 0.9700
C52B H52D 0.9700
C53B C54B 1.413(13)
C53B H53C 0.9700
C53B H53D 0.9700
C54B H54C 0.9700
C54B H54D 0.9700

loop_
_geom_hbond_atom_site_label_D
_geom_hbond_atom_site_label_H
_geom_hbond_atom_site_label_A
_geom_hbond_distance_DH
_geom_hbond_distance_HA
_geom_hbond_distance_DA
_geom_hbond_angle_DHA
O1 H1O N3 0.85(5) 1.90(5) 2.729(5) 166(5)
O2 H2O N6 0.84(6) 1.93(6) 2.751(6) 164(6)
O3 H3O N5 0.82(4) 1.95(4) 2.756(5) 171(5)
O4 H4O N2 0.79(4) 1.94(4) 2.728(4) 172(5)

loop_
_geom_torsion_atom_site_label_1
_geom_torsion_atom_site_label_2
_geom_torsion_atom_site_label_3
_geom_torsion_atom_site_label_4
_geom_torsion
C5 N2 C1 C2 -0.7(7)
N2 C1 C2 C3 0.2(7)
C1 C2 C3 C4 0.6(6)
C1 C2 C3 C6 -176.3(4)
C2 C3 C4 C5 -0.8(6)
C6 C3 C4 C5 176.0(4)
C1 N2 C5 C4 0.5(7)
C3 C4 C5 N2 0.3(7)
C4 C3 C6 C7 6.7(7)
C2 C3 C6 C7 -176.5(4)
C3 C6 C7 C8 -173.6(4)
C12 N1 C8 C9 -1.0(5)
C12 N1 C8 C7 177.3(3)
C6 C7 C8 N1 4.3(6)
C6 C7 C8 C9 -177.3(4)
N1 C8 C9 C10 0.9(6)
C7 C8 C9 C10 -177.4(4)
C8 C9 C10 C11 0.5(7)
C9 C10 C11 C12 -1.7(7)
C8 N1 C12 C11 -0.3(5)
C8 N1 C12 C13 -179.0(3)
C10 C11 C12 N1 1.6(6)
C10 C11 C12 C13 -179.6(4)
N1 C12 C13 C14 3.3(5)
C11 C12 C13 C14 -175.5(4)
C12 C13 C14 C15 179.4(3)
C13 C14 C15 C19 176.9(4)
C13 C14 C15 C16 -4.8(6)
C19 C15 C16 C17 0.1(5)
C14 C15 C16 C17 -178.3(3)
C18 N3 C17 C16 -0.6(6)
C15 C16 C17 N3 0.1(6)
C17 N3 C18 C19 0.9(6)
N3 C18 C19 C15 -0.8(6)
C16 C15 C19 C18 0.2(5)
C14 C15 C19 C18 178.7(4)
C24 N6 C20 C21 -0.5(8)
N6 C20 C21 C22 0.6(8)
C20 C21 C22 C23 -0.7(7)
C20 C21 C22 C25 -179.1(4)
C21 C22 C23 C24 0.7(7)
C25 C22 C23 C24 179.1(5)
C20 N6 C24 C23 0.5(8)
C22 C23 C24 N6 -0.7(9)
C23 C22 C25 C26 -178.6(4)
C21 C22 C25 C26 -0.3(7)
C22 C25 C26 C27 179.5(4)
C31 N4 C27 C28 0.5(5)
C31 N4 C27 C26 179.8(3)
C25 C26 C27 N4 -7.8(6)
C25 C26 C27 C28 171.5(4)
N4 C27 C28 C29 0.3(6)
C26 C27 C28 C29 -179.0(4)
C27 C28 C29 C30 -0.7(7)
C28 C29 C30 C31 0.4(7)
C27 N4 C31 C30 -0.9(6)
C27 N4 C31 C32 178.1(3)
C29 C30 C31 N4 0.5(7)
C29 C30 C31 C32 -178.6(4)
N4 C31 C32 C33 -0.2(7)
C30 C31 C32 C33 178.8(5)
C31 C32 C33 C34 -179.2(4)
C32 C33 C34 C38 -178.4(5)
C32 C33 C34 C35 0.7(8)
C38 C34 C35 C36 -1.1(8)
C33 C34 C35 C36 179.8(4)
C37 N5 C36 C35 -0.2(7)
C34 C35 C36 N5 1.0(8)
C36 N5 C37 C38 -0.3(7)
C35 C34 C38 C37 0.6(7)
C33 C34 C38 C37 179.8(4)
N5 C37 C38 C34 0.1(8)
C44 C39 C40 O1 180.0(4)
C44 C39 C40 C41 -0.5(7)
C39 C40 C41 C42 0.7(7)
O1 C40 C41 C42 -179.7(4)
C40 C41 C42 C43 -0.9(9)
C41 C42 C43 C44 0.8(10)
C42 C43 C44 O2 -179.8(6)
C42 C43 C44 C39 -0.4(9)
C40 C39 C44 O2 179.6(5)
C40 C39 C44 C43 0.3(7)
C50 C45 C46 O3 -178.8(4)
C50 C45 C46 C47 0.7(6)
O3 C46 C47 C48 179.4(4)
C45 C46 C47 C48 -0.2(6)
C46 C47 C48 C49 -0.4(7)
C47 C48 C49 C50 0.3(6)
C46 C45 C50 O4 179.8(4)
C46 C45 C50 C49 -0.8(6)
C48 C49 C50 O4 179.8(4)
C48 C49 C50 C45 0.3(6)
C54 O5 C51 C52 11(2)
O5 C51 C52 C53 -9(3)
C51 C52 C53 C54 3(4)
C52 C53 C54 O5 4(4)
C51 O5 C54 C53 -8(2)
C54B O5B C51B C52B 6(5)
O5B C51B C52B C53B -13(6)
C51B C52B C53B C54B 16(5)
C52B C53B C54B O5B -10(4)
C51B O5B C54B C53B 2(4)
